data_7159613
loop_
_publ_author_name
'Chetankumar, Eti'
'Bharamawadeyar, Swetha'
'Srinivasulu, Chinthaginjala'
'Sureshbabu, Vommina V.'

_publ_section_title
;
 AITF (4-acetamidophenyl triflimide) mediated synthesis of amides,
 peptides and esters.
;
_journal_issue 44
_journal_name_full 'Organic &amp; biomolecular chemistry'
_journal_page_first 8875
_journal_page_last 8882
_journal_paper_doi 10.1039/d3ob01351k
_journal_volume 21
_journal_year 2023
_chemical_formula_sum 'C11 H8 F N O2'
_chemical_formula_weight 205.18
_space_group_crystal_system monoclinic
_space_group_IT_number 15
_space_group_name_Hall '-C 2yc'
_space_group_name_H-M_alt 'C 1 2/c 1'
_atom_sites_solution_hydrogens geom
_audit_creation_method SHELXL-2017/1
_audit_update_record
;
2023-07-23 deposited with the CCDC.	2023-10-17 downloaded from the CCDC.
;
_cell_angle_alpha 90
_cell_angle_beta 106.890(9)
_cell_angle_gamma 90
_cell_formula_units_Z 8
_cell_length_a 11.206(3)
_cell_length_b 9.424(3)
_cell_length_c 18.834(6)
_cell_measurement_reflns_used 3140
_cell_measurement_temperature 273(2)
_cell_measurement_theta_max 28.12
_cell_measurement_theta_min 2.26
_cell_volume 1903.2(10)
_computing_structure_refinement 'SHELXL-2017/1 (Sheldrick, 2017)'
_computing_structure_solution 'SHELXT 2014/5 (Sheldrick, 2014)'
_diffrn_ambient_temperature 273(2)
_diffrn_measured_fraction_theta_full 0.716
_diffrn_measured_fraction_theta_max 0.773
_diffrn_measurement_device_type 'Bruker APEX-II CCD'
_diffrn_radiation_type MoK\a
_diffrn_radiation_wavelength 0.71073
_diffrn_reflns_av_R_equivalents 0.0690
_diffrn_reflns_av_unetI/netI 0.0755
_diffrn_reflns_Laue_measured_fraction_full 0.716
_diffrn_reflns_Laue_measured_fraction_max 0.773
_diffrn_reflns_limit_h_max 14
_diffrn_reflns_limit_h_min -14
_diffrn_reflns_limit_k_max 12
_diffrn_reflns_limit_k_min -12
_diffrn_reflns_limit_l_max 25
_diffrn_reflns_limit_l_min -25
_diffrn_reflns_number 9792
_diffrn_reflns_point_group_measured_fraction_full 0.716
_diffrn_reflns_point_group_measured_fraction_max 0.773
_diffrn_reflns_theta_full 25.242
_diffrn_reflns_theta_max 28.323
_diffrn_reflns_theta_min 2.260
_exptl_absorpt_coefficient_mu 0.112
_exptl_crystal_density_diffrn 1.432
_exptl_crystal_description Rod
_exptl_crystal_F_000 848
_refine_diff_density_max 0.216
_refine_diff_density_min -0.181
_refine_diff_density_rms 0.045
_refine_ls_extinction_coef 0.0034(7)
_refine_ls_extinction_expression Fc^*^=kFc[1+0.001xFc^2^\l^3^/sin(2\q)]^-1/4^
_refine_ls_extinction_method 'SHELXL-2017/1 (Sheldrick 2017)'
_refine_ls_goodness_of_fit_ref 0.935
_refine_ls_hydrogen_treatment constr
_refine_ls_matrix_type full
_refine_ls_number_parameters 137
_refine_ls_number_reflns 1838
_refine_ls_number_restraints 0
_refine_ls_restrained_S_all 0.935
_refine_ls_R_factor_all 0.0644
_refine_ls_R_factor_gt 0.0407
_refine_ls_shift/su_max 0.000
_refine_ls_shift/su_mean 0.000
_refine_ls_structure_factor_coef Fsqd
_refine_ls_weighting_details 'w=1/[\s^2^(Fo^2^)+(0.0345P)^2^] where P=(Fo^2^+2Fc^2^)/3'
_refine_ls_weighting_scheme calc
_refine_ls_wR_factor_gt 0.0864
_refine_ls_wR_factor_ref 0.0931
_reflns_Friedel_coverage 0.000
_reflns_number_gt 1288
_reflns_number_total 1838
_reflns_threshold_expression 'I > 2\s(I)'
_cod_data_source_file d3ob01351k2.cif
_cod_data_source_block TRY6_a
_cod_depositor_comments 'Adding full bibliography for 7159612--7159613.cif.'
_cod_original_sg_symbol_H-M 'C 2/c'
_cod_database_code 7159613
_shelx_shelxl_version_number 2017/1
_shelx_space_group_comment
;
The symmetry employed for this shelxl refinement is uniquely defined
by the following loop, which should always be used as a source of
symmetry information in preference to the above space-group names.
They are only intended as comments.
;

loop_
_space_group_symop_operation_xyz
'x, y, z'
'-x, y, -z+1/2'
'x+1/2, y+1/2, z'
'-x+1/2, y+1/2, -z+1/2'
'-x, -y, -z'
'x, -y, z-1/2'
'-x+1/2, -y+1/2, -z'
'x+1/2, -y+1/2, z-1/2'

loop_
_atom_site_label
_atom_site_type_symbol
_atom_site_fract_x
_atom_site_fract_y
_atom_site_fract_z
_atom_site_U_iso_or_equiv
_atom_site_adp_type
_atom_site_occupancy
_atom_site_site_symmetry_order
_atom_site_calc_flag
_atom_site_refinement_flags_posn
_atom_site_refinement_flags_adp
_atom_site_refinement_flags_occupancy
_atom_site_disorder_assembly
_atom_site_disorder_group
F1 F 0.56535(8) 0.68682(10) 0.60633(5) 0.0206(3) Uani 1 1 d . . . . .
O3 O 0.42357(10) 0.89004(12) 0.39472(6) 0.0170(3) Uani 1 1 d . . . . .
O1 O 0.20461(10) 0.61342(12) 0.38824(6) 0.0194(3) Uani 1 1 d . . . . .
N1 N 0.37806(11) 0.68048(14) 0.48110(7) 0.0148(3) Uani 1 1 d . . . . .
H1 H 0.433960 0.745710 0.493395 0.018 Uiso 1 1 calc R U . . .
C7 C 0.48070(14) 0.57936(17) 0.59976(9) 0.0145(3) Uani 1 1 d . . . . .
C5 C 0.29554(13) 0.69086(16) 0.41171(8) 0.0142(3) Uani 1 1 d . . . . .
C11 C 0.29520(15) 0.46598(16) 0.52802(9) 0.0171(4) Uani 1 1 d . . . . .
H11 H 0.227097 0.459566 0.485837 0.020 Uiso 1 1 calc R U . . .
C13 C 0.27099(14) 0.83246(17) 0.29258(9) 0.0172(4) Uani 1 1 d . . . . .
H13 H 0.202196 0.787929 0.260496 0.021 Uiso 1 1 calc R U . . .
C8 C 0.49732(15) 0.48259(17) 0.65567(9) 0.0161(3) Uani 1 1 d . . . . .
H8 H 0.565125 0.489280 0.698001 0.019 Uiso 1 1 calc R U . . .
C4 C 0.32377(14) 0.80234(16) 0.36515(9) 0.0150(4) Uani 1 1 d . . . . .
C9 C 0.41070(14) 0.37375(17) 0.64802(9) 0.0170(4) Uani 1 1 d . . . . .
H9 H 0.419880 0.306236 0.685240 0.020 Uiso 1 1 calc R U . . .
C6 C 0.38180(14) 0.57525(16) 0.53456(9) 0.0135(3) Uani 1 1 d . . . . .
C2 C 0.43180(16) 0.97683(17) 0.33803(10) 0.0196(4) Uani 1 1 d . . . . .
H2 H 0.491407 1.047496 0.342316 0.024 Uiso 1 1 calc R U . . .
C3 C 0.34133(15) 0.94556(18) 0.27502(9) 0.0191(4) Uani 1 1 d . . . . .
H3 H 0.327744 0.989452 0.229132 0.023 Uiso 1 1 calc R U . . .
C10 C 0.31073(15) 0.36700(17) 0.58443(10) 0.0187(4) Uani 1 1 d . . . . .
H10 H 0.252623 0.294432 0.579420 0.022 Uiso 1 1 calc R U . . .

loop_
_atom_site_aniso_label
_atom_site_aniso_U_11
_atom_site_aniso_U_22
_atom_site_aniso_U_33
_atom_site_aniso_U_23
_atom_site_aniso_U_13
_atom_site_aniso_U_12
F1 0.0195(5) 0.0230(5) 0.0171(5) 0.0010(4) 0.0017(4) -0.0092(4)
O3 0.0173(5) 0.0171(5) 0.0163(6) 0.0005(4) 0.0046(5) -0.0028(5)
O1 0.0174(5) 0.0221(6) 0.0161(6) -0.0010(5) 0.0008(5) -0.0063(5)
N1 0.0146(6) 0.0144(6) 0.0139(7) -0.0002(5) 0.0017(5) -0.0040(5)
C7 0.0132(7) 0.0148(7) 0.0161(8) -0.0031(6) 0.0052(6) -0.0028(6)
C5 0.0149(7) 0.0154(7) 0.0125(8) -0.0021(6) 0.0040(6) 0.0018(6)
C11 0.0169(7) 0.0182(7) 0.0152(8) -0.0022(7) 0.0032(6) -0.0019(6)
C13 0.0163(7) 0.0173(7) 0.0175(8) 0.0002(7) 0.0043(6) 0.0016(6)
C8 0.0159(7) 0.0191(8) 0.0130(8) -0.0017(6) 0.0036(6) 0.0005(6)
C4 0.0119(7) 0.0149(7) 0.0182(8) -0.0028(6) 0.0043(6) -0.0009(6)
C9 0.0209(8) 0.0172(7) 0.0144(8) 0.0020(6) 0.0076(6) 0.0016(7)
C6 0.0159(7) 0.0139(7) 0.0119(8) -0.0013(6) 0.0062(6) 0.0014(6)
C2 0.0208(8) 0.0168(8) 0.0226(9) 0.0032(7) 0.0085(7) -0.0009(7)
C3 0.0199(8) 0.0202(8) 0.0186(8) 0.0052(7) 0.0074(7) 0.0040(7)
C10 0.0183(7) 0.0163(8) 0.0223(9) -0.0019(7) 0.0071(7) -0.0043(7)

loop_
_atom_type_symbol
_atom_type_description
_atom_type_scat_dispersion_real
_atom_type_scat_dispersion_imag
_atom_type_scat_source
C C 0.0033 0.0016 'International Tables Vol C Tables 4.2.6.8 and 6.1.1.4'
H H 0.0000 0.0000 'International Tables Vol C Tables 4.2.6.8 and 6.1.1.4'
F F 0.0171 0.0103 'International Tables Vol C Tables 4.2.6.8 and 6.1.1.4'
N N 0.0061 0.0033 'International Tables Vol C Tables 4.2.6.8 and 6.1.1.4'
O O 0.0106 0.0060 'International Tables Vol C Tables 4.2.6.8 and 6.1.1.4'

loop_
_geom_angle_atom_site_label_1
_geom_angle_atom_site_label_2
_geom_angle_atom_site_label_3
_geom_angle
_geom_angle_site_symmetry_1
_geom_angle_site_symmetry_3
_geom_angle_publ_flag
C2 O3 C4 105.96(12) . . ?
C5 N1 C6 127.32(13) . . ?
C5 N1 H1 116.3 . . ?
C6 N1 H1 116.3 . . ?
C8 C7 F1 119.30(13) . . ?
C8 C7 C6 123.79(15) . . ?
F1 C7 C6 116.91(14) . . ?
O1 C5 N1 124.20(15) . . ?
O1 C5 C4 120.91(14) . . ?
N1 C5 C4 114.88(13) . . ?
C10 C11 C6 119.97(14) . . ?
C10 C11 H11 120.0 . . ?
C6 C11 H11 120.0 . . ?
C4 C13 C3 106.47(14) . . ?
C4 C13 H13 126.8 . . ?
C3 C13 H13 126.8 . . ?
C7 C8 C9 118.58(14) . . ?
C7 C8 H8 120.7 . . ?
C9 C8 H8 120.7 . . ?
C13 C4 O3 110.45(14) . . ?
C13 C4 C5 130.56(14) . . ?
O3 C4 C5 118.87(13) . . ?
C10 C9 C8 119.27(16) . . ?
C10 C9 H9 120.4 . . ?
C8 C9 H9 120.4 . . ?
C7 C6 C11 116.89(15) . . ?
C7 C6 N1 117.50(14) . . ?
C11 C6 N1 125.61(13) . . ?
C3 C2 O3 110.58(15) . . ?
C3 C2 H2 124.7 . . ?
O3 C2 H2 124.7 . . ?
C2 C3 C13 106.55(15) . . ?
C2 C3 H3 126.7 . . ?
C13 C3 H3 126.7 . . ?
C9 C10 C11 121.49(15) . . ?
C9 C10 H10 119.3 . . ?
C11 C10 H10 119.3 . . ?

loop_
_geom_bond_atom_site_label_1
_geom_bond_atom_site_label_2
_geom_bond_distance
_geom_bond_site_symmetry_2
_geom_bond_publ_flag
F1 C7 1.3684(18) . ?
O3 C2 1.369(2) . ?
O3 C4 1.3720(18) . ?
O1 C5 1.2266(18) . ?
N1 C5 1.3675(19) . ?
N1 C6 1.405(2) . ?
N1 H1 0.8600 . ?
C7 C8 1.364(2) . ?
C7 C6 1.395(2) . ?
C5 C4 1.461(2) . ?
C11 C10 1.386(2) . ?
C11 C6 1.396(2) . ?
C11 H11 0.9300 . ?
C13 C4 1.352(2) . ?
C13 C3 1.421(2) . ?
C13 H13 0.9300 . ?
C8 C9 1.391(2) . ?
C8 H8 0.9300 . ?
C9 C10 1.383(2) . ?
C9 H9 0.9300 . ?
C2 C3 1.350(2) . ?
C2 H2 0.9300 . ?
C3 H3 0.9300 . ?
C10 H10 0.9300 . ?
